data_7006851
loop_
_publ_author_name
'Liu, Fenghui'
'Chen, Wanzhi'
'Wang, Daqi'

_publ_section_title
;
 Synthesis and structural characterization of one- and two-dimensional
 coordination polymers based on platinum-silver metallic backbones.
;
_journal_issue 24
_journal_name_full 'Dalton transactions (Cambridge, England : 2003)'
_journal_page_first 3015
_journal_page_last 3024
_journal_paper_doi 10.1039/b514757c
_journal_year 2006
_chemical_formula_sum 'C16 H50 Ag N5 O14 Pt'
_chemical_formula_weight 839.57
_chemical_name_systematic
;
?
;
_space_group_IT_number 62
_symmetry_cell_setting orthorhombic
_symmetry_space_group_name_Hall '-P 2ac 2n'
_symmetry_space_group_name_H-M 'P n m a'
_atom_sites_solution_hydrogens geom
_atom_sites_solution_primary direct
_atom_sites_solution_secondary difmap
_audit_creation_method SHELXL-97
_cell_angle_alpha 90.00
_cell_angle_beta 90.00
_cell_angle_gamma 90.00
_cell_formula_units_Z 4
_cell_length_a 11.868(2)
_cell_length_b 23.175(4)
_cell_length_c 11.228(2)
_cell_measurement_temperature 120(2)
_cell_volume 3088.2(9)
_computing_cell_refinement 'Bruker XSCANS'
_computing_data_collection 'Bruker XSCANS'
_computing_data_reduction 'Bruker SHELXTL'
_computing_molecular_graphics 'Bruker SHELXTL'
_computing_publication_material 'Bruker SHELXTL'
_computing_structure_refinement 'SHELXL-97 (Sheldrick, 1997)'
_computing_structure_solution 'SHELXS-97 (Sheldrick, 1990)'
_diffrn_ambient_temperature 120(2)
_diffrn_measured_fraction_theta_full 0.981
_diffrn_measured_fraction_theta_max 0.981
_diffrn_measurement_device_type 'Bruker P4'
_diffrn_measurement_method '\w scans'
_diffrn_radiation_monochromator graphite
_diffrn_radiation_source 'fine-focus sealed tube'
_diffrn_radiation_type MoK\a
_diffrn_radiation_wavelength 0.71073
_diffrn_reflns_av_R_equivalents 0.0209
_diffrn_reflns_av_sigmaI/netI 0.0156
_diffrn_reflns_limit_h_max 13
_diffrn_reflns_limit_h_min -15
_diffrn_reflns_limit_k_max 24
_diffrn_reflns_limit_k_min -29
_diffrn_reflns_limit_l_max 14
_diffrn_reflns_limit_l_min -13
_diffrn_reflns_number 17142
_diffrn_reflns_theta_full 27.51
_diffrn_reflns_theta_max 27.51
_diffrn_reflns_theta_min 1.76
_exptl_absorpt_coefficient_mu 5.224
_exptl_absorpt_correction_T_max 0.5283
_exptl_absorpt_correction_T_min 0.2550
_exptl_absorpt_correction_type none
_exptl_absorpt_process_details sadabs
_exptl_crystal_colour colorless
_exptl_crystal_density_diffrn 1.806
_exptl_crystal_density_method 'not measured'
_exptl_crystal_description needle
_exptl_crystal_F_000 1672
_exptl_crystal_size_max 0.36
_exptl_crystal_size_mid 0.16
_exptl_crystal_size_min 0.14
_refine_diff_density_max 1.041
_refine_diff_density_min -0.618
_refine_diff_density_rms 0.078
_refine_ls_extinction_coef 0.00051(3)
_refine_ls_extinction_expression Fc^*^=kFc[1+0.001xFc^2^\l^3^/sin(2\q)]^-1/4^
_refine_ls_extinction_method SHELXL
_refine_ls_goodness_of_fit_ref 1.068
_refine_ls_hydrogen_treatment constr
_refine_ls_matrix_type full
_refine_ls_number_parameters 220
_refine_ls_number_reflns 3576
_refine_ls_number_restraints 10
_refine_ls_restrained_S_all 1.073
_refine_ls_R_factor_all 0.0162
_refine_ls_R_factor_gt 0.0146
_refine_ls_shift/su_max 0.002
_refine_ls_shift/su_mean 0.000
_refine_ls_structure_factor_coef Fsqd
_refine_ls_weighting_details 'calc w=1/[\s^2^(Fo^2^)+(0.0154P)^2^+3.2266P] where P=(Fo^2^+2Fc^2^)/3'
_refine_ls_weighting_scheme calc
_refine_ls_wR_factor_gt 0.0355
_refine_ls_wR_factor_ref 0.0361
_reflns_number_gt 3395
_reflns_number_total 3576
_reflns_threshold_expression >2sigma(I)
_cod_data_source_file b514757c.txt
_cod_data_source_block l512
_cod_depositor_comments
;
The following automatic conversions were performed:
'_symmetry_cell_setting' value 'Orthorhombic' changed to 'orthorhombic'
according to '/home/saulius/struct/CIF-dictionaries/cif_core.dic'
dictionary named 'cif_core.dic' version 2.4.1 from 2010-06-29.

Automatic conversion script
Id: cif_fix_enum 1527 2010-12-29 10:47:43Z saulius 
;
_cod_original_cell_volume 3088.1(10)
_cod_original_sg_symbol_H-M Pnma
_cod_database_code 7006851

loop_
_symmetry_equiv_pos_as_xyz
'x, y, z'
'-x+1/2, -y, z+1/2'
'-x, y+1/2, -z'
'x+1/2, -y+1/2, -z+1/2'
'-x, -y, -z'
'x-1/2, y, -z-1/2'
'x, -y-1/2, z'
'-x-1/2, y-1/2, z-1/2'

loop_
_atom_site_label
_atom_site_type_symbol
_atom_site_fract_x
_atom_site_fract_y
_atom_site_fract_z
_atom_site_U_iso_or_equiv
_atom_site_adp_type
_atom_site_occupancy
_atom_site_symmetry_multiplicity
_atom_site_calc_flag
_atom_site_refinement_flags
_atom_site_disorder_assembly
_atom_site_disorder_group
O1 O 0.81383(12) 0.33223(6) 0.68892(12) 0.0176(3) Uani 1 1 d . . .
Ag Ag 0.327406(17) 0.2500 0.691060(17) 0.01342(5) Uani 1 2 d S . .
C1 C 0.73175(15) 0.34025(8) 0.61814(16) 0.0116(3) Uani 1 1 d . . .
C2 C 0.74707(16) 0.38329(8) 0.51431(17) 0.0155(4) Uani 1 1 d . . .
C3 C 0.63810(18) 0.41576(9) 0.4858(2) 0.0218(4) Uani 1 1 d . . .
H3A H 0.6113 0.4356 0.5574 0.033 Uiso 1 1 calc R . .
H3B H 0.5807 0.3883 0.4587 0.033 Uiso 1 1 calc R . .
H3C H 0.6525 0.4441 0.4229 0.033 Uiso 1 1 calc R . .
C4 C 0.7833(2) 0.34773(11) 0.40588(19) 0.0313(5) Uani 1 1 d . . .
H4A H 0.7944 0.3734 0.3375 0.047 Uiso 1 1 calc R . .
H4B H 0.7247 0.3194 0.3870 0.047 Uiso 1 1 calc R . .
H4C H 0.8540 0.3277 0.4237 0.047 Uiso 1 1 calc R . .
C5 C 0.83749(19) 0.42773(11) 0.5442(2) 0.0297(6) Uani 1 1 d . . .
H5A H 0.8483 0.4536 0.4760 0.045 Uiso 1 1 calc R . .
H5B H 0.9085 0.4079 0.5620 0.045 Uiso 1 1 calc R . .
H5C H 0.8138 0.4503 0.6136 0.045 Uiso 1 1 calc R . .
C6 C 0.40080(17) 0.29941(8) 0.44449(17) 0.0169(4) Uani 1 1 d . . .
H6 H 0.3804 0.3349 0.4811 0.020 Uiso 1 1 calc R . .
C7 C 0.45552(17) 0.30113(8) 0.33606(17) 0.0164(4) Uani 1 1 d . . .
H7 H 0.4721 0.3371 0.2995 0.020 Uiso 1 1 calc R . .
C8 C 0.4861(2) 0.2500 0.2810(2) 0.0138(5) Uani 1 2 d S . .
C9 C 0.5508(2) 0.2500 0.1639(2) 0.0157(5) Uani 1 2 d S . .
H41 H 0.454(2) 0.4757(12) 0.303(2) 0.043(8) Uiso 1 1 d D . .
H42 H 0.530(3) 0.4649(14) 0.205(3) 0.090(14) Uiso 1 1 d D . .
H51 H 0.606(2) 0.3763(8) 0.135(2) 0.032(7) Uiso 1 1 d D . .
H52 H 0.625(4) 0.423(2) 0.043(2) 0.14(2) Uiso 1 1 d D . .
H61 H 0.364(2) 0.4343(13) 0.4747(16) 0.044(9) Uiso 1 1 d D . .
H62 H 0.2819(16) 0.4315(14) 0.379(3) 0.049(9) Uiso 1 1 d D . .
H71 H 0.7110(15) 0.4368(13) 0.868(3) 0.046(9) Uiso 1 1 d D . .
H72 H 0.587(4) 0.4582(19) 0.838(4) 0.14(2) Uiso 1 1 d D . .
H81 H 0.587(2) 0.5509(11) 0.312(3) 0.046(9) Uiso 1 1 d D . .
H82 H 0.635(3) 0.6072(11) 0.299(2) 0.042(8) Uiso 1 1 d D . .
N1 N 0.63741(14) 0.31184(7) 0.62768(14) 0.0150(3) Uani 1 1 d . . .
H1 H 0.5849 0.3210 0.5756 0.018 Uiso 1 1 calc R . .
N2 N 0.55167(14) 0.31248(7) 0.86499(14) 0.0133(3) Uani 1 1 d . . .
H2A H 0.4762 0.3189 0.8607 0.020 Uiso 1 1 calc R . .
H2B H 0.5893 0.3456 0.8478 0.020 Uiso 1 1 calc R . .
H2C H 0.5699 0.3007 0.9398 0.020 Uiso 1 1 calc R . .
N3 N 0.3750(2) 0.2500 0.5008(2) 0.0140(4) Uani 1 2 d S . .
O3 O 0.57398(13) 0.29796(6) 0.11923(12) 0.0219(3) Uani 1 1 d . . .
O4 O 0.49687(14) 0.49362(7) 0.24816(13) 0.0195(3) Uani 1 1 d D . .
O5 O 0.62444(14) 0.41393(7) 0.12406(14) 0.0218(3) Uani 1 1 d D . .
O6 O 0.35607(13) 0.43645(7) 0.39527(14) 0.0230(3) Uani 1 1 d D . .
O7 O 0.63663(13) 0.43332(7) 0.88122(14) 0.0200(3) Uani 1 1 d D . .
O8 O 0.63179(14) 0.57791(7) 0.35020(14) 0.0232(3) Uani 1 1 d D . .
Pt Pt 0.595658(8) 0.2500 0.745290(8) 0.00955(4) Uani 1 2 d S . .

loop_
_atom_site_aniso_label
_atom_site_aniso_U_11
_atom_site_aniso_U_22
_atom_site_aniso_U_33
_atom_site_aniso_U_23
_atom_site_aniso_U_13
_atom_site_aniso_U_12
O1 0.0157(7) 0.0171(7) 0.0199(7) 0.0074(6) -0.0051(6) -0.0020(5)
Ag 0.01517(10) 0.01464(10) 0.01045(9) 0.000 0.00406(7) 0.000
C1 0.0129(9) 0.0103(8) 0.0115(8) -0.0001(6) 0.0010(7) 0.0016(7)
C2 0.0146(9) 0.0168(9) 0.0152(9) 0.0066(7) -0.0002(7) 0.0004(8)
C3 0.0184(10) 0.0189(10) 0.0282(11) 0.0084(9) -0.0025(8) 0.0020(8)
C4 0.0438(14) 0.0342(13) 0.0160(10) 0.0068(9) 0.0112(10) 0.0122(11)
C5 0.0240(12) 0.0300(13) 0.0351(13) 0.0209(10) -0.0086(9) -0.0115(10)
C6 0.0239(11) 0.0129(10) 0.0140(9) -0.0008(7) 0.0005(7) 0.0025(8)
C7 0.0236(10) 0.0124(9) 0.0132(9) 0.0027(7) -0.0009(8) -0.0006(8)
C8 0.0152(13) 0.0164(13) 0.0097(12) 0.000 -0.0028(10) 0.000
C9 0.0173(13) 0.0179(13) 0.0118(12) 0.000 -0.0005(10) 0.000
N1 0.0118(8) 0.0212(8) 0.0120(8) 0.0054(6) -0.0024(6) -0.0018(6)
N2 0.0141(8) 0.0112(7) 0.0145(8) -0.0007(6) 0.0002(6) -0.0010(6)
N3 0.0155(11) 0.0141(11) 0.0123(11) 0.000 -0.0001(9) 0.000
O3 0.0324(8) 0.0185(7) 0.0148(7) 0.0017(6) 0.0063(6) -0.0035(6)
O4 0.0199(8) 0.0184(8) 0.0202(7) 0.0021(6) 0.0027(6) -0.0009(6)
O5 0.0250(8) 0.0193(8) 0.0211(8) 0.0006(6) 0.0035(6) -0.0018(6)
O6 0.0217(8) 0.0259(8) 0.0214(8) 0.0032(6) 0.0026(6) -0.0023(6)
O7 0.0186(7) 0.0193(7) 0.0222(8) 0.0011(6) -0.0006(6) -0.0008(6)
O8 0.0242(8) 0.0276(8) 0.0180(7) 0.0015(6) -0.0025(6) -0.0062(7)
Pt 0.00908(6) 0.01127(6) 0.00829(6) 0.000 0.00049(3) 0.000

loop_
_atom_type_symbol
_atom_type_description
_atom_type_scat_dispersion_real
_atom_type_scat_dispersion_imag
_atom_type_scat_source
C C 0.0033 0.0016 'International Tables Vol C Tables 4.2.6.8 and 6.1.1.4'
H H 0.0000 0.0000 'International Tables Vol C Tables 4.2.6.8 and 6.1.1.4'
N N 0.0061 0.0033 'International Tables Vol C Tables 4.2.6.8 and 6.1.1.4'
O O 0.0106 0.0060 'International Tables Vol C Tables 4.2.6.8 and 6.1.1.4'
Ag Ag -0.8971 1.1015 'International Tables Vol C Tables 4.2.6.8 and 6.1.1.4'
Pt Pt -1.7033 8.3905 'International Tables Vol C Tables 4.2.6.8 and 6.1.1.4'

loop_
_geom_angle_atom_site_label_1
_geom_angle_atom_site_label_2
_geom_angle_atom_site_label_3
_geom_angle
_geom_angle_site_symmetry_1
_geom_angle_site_symmetry_3
_geom_angle_publ_flag
C1 O1 Ag 122.15(12) . 6_657 ?
N3 Ag O1 125.06(4) . 6_557 ?
N3 Ag O1 125.06(4) . 4_456 ?
O1 Ag O1 109.09(7) 6_557 4_456 ?
N3 Ag Pt 119.37(6) . 6_557 ?
O1 Ag Pt 77.79(3) 6_557 6_557 ?
O1 Ag Pt 77.79(3) 4_456 6_557 ?
N3 Ag Pt 86.02(6) . . ?
O1 Ag Pt 87.68(4) 6_557 . ?
O1 Ag Pt 87.68(4) 4_456 . ?
Pt Ag Pt 154.606(10) 6_557 . ?
O1 C1 N1 122.22(17) . . ?
O1 C1 C2 118.43(16) . . ?
N1 C1 C2 119.29(16) . . ?
C5 C2 C3 107.98(17) . . ?
C5 C2 C4 109.90(19) . . ?
C3 C2 C4 109.61(18) . . ?
C5 C2 C1 110.67(16) . . ?
C3 C2 C1 112.08(16) . . ?
C4 C2 C1 106.59(16) . . ?
N3 C6 C7 123.16(19) . . ?
C6 C7 C8 119.48(19) . . ?
C7 C8 C7 117.7(3) . 7_565 ?
C7 C8 C9 121.16(13) . . ?
C7 C8 C9 121.16(13) 7_565 . ?
O3 C9 O3 125.5(3) 7_565 . ?
O3 C9 C8 117.24(13) 7_565 . ?
O3 C9 C8 117.24(13) . . ?
C1 N1 Pt 128.74(13) . . ?
C6 N3 C6 116.9(2) 7_565 . ?
C6 N3 Ag 120.88(12) 7_565 . ?
C6 N3 Ag 120.88(12) . . ?
N1 Pt N1 90.92(10) 7_565 . ?
N1 Pt N2 179.43(6) 7_565 . ?
N1 Pt N2 89.42(7) . . ?
N1 Pt N2 89.42(7) 7_565 7_565 ?
N1 Pt N2 179.43(6) . 7_565 ?
N2 Pt N2 90.24(9) . 7_565 ?
N1 Pt Ag 85.79(5) 7_565 6_657 ?
N1 Pt Ag 85.79(5) . 6_657 ?
N2 Pt Ag 94.69(5) . 6_657 ?
N2 Pt Ag 94.69(5) 7_565 6_657 ?
N1 Pt Ag 96.82(5) 7_565 . ?
N1 Pt Ag 96.82(5) . . ?
N2 Pt Ag 82.68(5) . . ?
N2 Pt Ag 82.68(5) 7_565 . ?
Ag Pt Ag 176.262(4) 6_657 . ?

loop_
_geom_bond_atom_site_label_1
_geom_bond_atom_site_label_2
_geom_bond_distance
_geom_bond_site_symmetry_2
_geom_bond_publ_flag
O1 C1 1.271(2) . ?
O1 Ag 2.3396(14) 6_657 ?
Ag N3 2.210(2) . ?
Ag O1 2.3396(14) 6_557 ?
Ag O1 2.3396(14) 4_456 ?
Ag Pt 2.8417(5) 6_557 ?
Ag Pt 3.2413(6) . ?
C1 N1 1.303(2) . ?
C1 C2 1.545(2) . ?
C2 C5 1.525(3) . ?
C2 C3 1.530(3) . ?
C2 C4 1.532(3) . ?
C6 N3 1.343(2) . ?
C6 C7 1.380(3) . ?
C7 C8 1.385(2) . ?
C8 C7 1.385(2) 7_565 ?
C8 C9 1.522(4) . ?
C9 O3 1.2503(19) 7_565 ?
C9 O3 1.2503(19) . ?
N1 Pt 2.0108(16) . ?
N2 Pt 2.0433(15) . ?
N3 C6 1.343(2) 7_565 ?
Pt N1 2.0108(16) 7_565 ?
Pt N2 2.0433(16) 7_565 ?
Pt Ag 2.8417(5) 6_657 ?

loop_
_geom_torsion_atom_site_label_1
_geom_torsion_atom_site_label_2
_geom_torsion_atom_site_label_3
_geom_torsion_atom_site_label_4
_geom_torsion
_geom_torsion_site_symmetry_1
_geom_torsion_site_symmetry_2
_geom_torsion_site_symmetry_3
_geom_torsion_site_symmetry_4
_geom_torsion_publ_flag
Ag O1 C1 N1 17.4(2) 6_657 . . . ?
Ag O1 C1 C2 -159.86(12) 6_657 . . . ?
O1 C1 C2 C5 -24.9(2) . . . . ?
N1 C1 C2 C5 157.73(19) . . . . ?
O1 C1 C2 C3 -145.52(18) . . . . ?
N1 C1 C2 C3 37.1(2) . . . . ?
O1 C1 C2 C4 94.6(2) . . . . ?
N1 C1 C2 C4 -82.8(2) . . . . ?
N3 C6 C7 C8 0.0(3) . . . . ?
C6 C7 C8 C7 2.6(4) . . . 7_565 ?
C6 C7 C8 C9 -177.4(2) . . . . ?
C7 C8 C9 O3 -179.1(2) . . . 7_565 ?
C7 C8 C9 O3 0.8(4) 7_565 . . 7_565 ?
C7 C8 C9 O3 -0.8(4) . . . . ?
C7 C8 C9 O3 179.1(2) 7_565 . . . ?
O1 C1 N1 Pt -1.4(3) . . . . ?
C2 C1 N1 Pt 175.86(13) . . . . ?
C7 C6 N3 C6 -2.6(4) . . . 7_565 ?
C7 C6 N3 Ag 164.44(16) . . . . ?
O1 Ag N3 C6 167.64(16) 6_557 . . 7_565 ?
O1 Ag N3 C6 -1.1(2) 4_456 . . 7_565 ?
Pt Ag N3 C6 -96.71(19) 6_557 . . 7_565 ?
Pt Ag N3 C6 83.29(19) . . . 7_565 ?
O1 Ag N3 C6 1.1(2) 6_557 . . . ?
O1 Ag N3 C6 -167.64(16) 4_456 . . . ?
Pt Ag N3 C6 96.71(19) 6_557 . . . ?
Pt Ag N3 C6 -83.29(19) . . . . ?
C1 N1 Pt N1 -96.21(17) . . . 7_565 ?
C1 N1 Pt N2 84.26(17) . . . . ?
C1 N1 Pt N2 138(7) . . . 7_565 ?
C1 N1 Pt Ag -10.49(17) . . . 6_657 ?
C1 N1 Pt Ag 166.82(16) . . . . ?
N3 Ag Pt N1 -45.87(5) . . . 7_565 ?
O1 Ag Pt N1 -171.27(6) 6_557 . . 7_565 ?
O1 Ag Pt N1 79.52(6) 4_456 . . 7_565 ?
Pt Ag Pt N1 134.13(5) 6_557 . . 7_565 ?
N3 Ag Pt N1 45.87(5) . . . . ?
O1 Ag Pt N1 -79.52(6) 6_557 . . . ?
O1 Ag Pt N1 171.27(6) 4_456 . . . ?
Pt Ag Pt N1 -134.13(5) 6_557 . . . ?
N3 Ag Pt N2 134.41(5) . . . . ?
O1 Ag Pt N2 9.02(6) 6_557 . . . ?
O1 Ag Pt N2 -100.20(6) 4_456 . . . ?
Pt Ag Pt N2 -45.59(5) 6_557 . . . ?
N3 Ag Pt N2 -134.41(5) . . . 7_565 ?
O1 Ag Pt N2 100.20(6) 6_557 . . 7_565 ?
O1 Ag Pt N2 -9.02(6) 4_456 . . 7_565 ?
Pt Ag Pt N2 45.59(5) 6_557 . . 7_565 ?
N3 Ag Pt Ag 180.0 . . . 6_657 ?
O1 Ag Pt Ag 54.61(4) 6_557 . . 6_657 ?
O1 Ag Pt Ag -54.61(4) 4_456 . . 6_657 ?
Pt Ag Pt Ag 0.0 6_557 . . 6_657 ?
